data_7122060
loop_
_publ_author_name
'Kamio, Shintaro'
'Kageyuki, Ikuo'
'Osaka, Itaru'
'Hatano, Sayaka'
'Abe, Manabu'
'Yoshida, Hiroto'

_publ_section_title
;
 Anthranilamide (aam)-substituted diboron: palladium-catalyzed selective
 B(aam) transfer.
;
_journal_issue 67
_journal_name_full 'Chemical communications (Cambridge, England)'
_journal_page_first 9290
_journal_page_last 9293
_journal_paper_doi 10.1039/c8cc05645e
_journal_volume 54
_journal_year 2018
_chemical_formula_sum 'C16 H20 B2 N2 O2'
_chemical_formula_weight 293.96
_chemical_name_common (pin)B-B(dan)
_space_group_crystal_system monoclinic
_space_group_IT_number 14
_space_group_name_Hall '-P 2ybc'
_space_group_name_H-M_alt 'P 1 21/c 1'
_symmetry_space_group_name_Hall '-P 2ybc'
_symmetry_space_group_name_H-M 'P 1 21/c 1'
_atom_sites_solution_hydrogens difmap
_audit_update_record
;
2018-03-28 deposited with the CCDC.
2018-07-27 downloaded from the CCDC.
;
_cell_angle_alpha 90
_cell_angle_beta 102.985(6)
_cell_angle_gamma 90
_cell_formula_units_Z 4
_cell_length_a 13.217(5)
_cell_length_b 11.608(5)
_cell_length_c 10.778(4)
_cell_measurement_reflns_used 2975
_cell_measurement_temperature 173
_cell_measurement_theta_max 27.0788
_cell_measurement_theta_min 2.3635
_cell_volume 1611.3(11)
_computing_cell_refinement 'SAINT V8.34A (Bruker AXS Inc., 2013)'
_computing_data_collection 'APEX2(Bruker AXS)'
_computing_data_reduction 'SAINT V8.34A (Bruker AXS Inc., 2013)'
_computing_molecular_graphics 'XSHELL V6.3.1(Bruker AXS)'
_computing_publication_material 'Generate Report (Bruker AXS)'
_computing_structure_refinement 'SHELXL-2014/6 (Sheldrick, 2014)'
_computing_structure_solution 'SHELXS-97 (Sheldrick 2008)'
_diffrn_ambient_temperature 173
_diffrn_detector_area_resol_mean 8.3333
_diffrn_measured_fraction_theta_full 0.984
_diffrn_measured_fraction_theta_max 0.984
_diffrn_measurement_device_type 'Bruker D8 goniometer'
_diffrn_measurement_method 'omega scans'
_diffrn_radiation_monochromator 'multilayered conforcal mirror'
_diffrn_radiation_type MoKa
_diffrn_radiation_wavelength 0.71073
_diffrn_reflns_av_R_equivalents 0.0248
_diffrn_reflns_av_unetI/netI 0.0321
_diffrn_reflns_limit_h_max 16
_diffrn_reflns_limit_h_min -8
_diffrn_reflns_limit_k_max 14
_diffrn_reflns_limit_k_min -13
_diffrn_reflns_limit_l_max 12
_diffrn_reflns_limit_l_min -13
_diffrn_reflns_number 8224
_diffrn_reflns_theta_full 27.18
_diffrn_reflns_theta_max 27.18
_diffrn_reflns_theta_min 1.58
_diffrn_source 'rotating-anode X-ray tube'
_diffrn_source_type 'Bruker Turbo X-ray Source'
_exptl_absorpt_coefficient_mu 0.078
_exptl_absorpt_correction_T_max 0.02
_exptl_absorpt_correction_T_min 0.02
_exptl_absorpt_correction_type multi-scan
_exptl_absorpt_process_details 'SADABS V2014/4 (Bruker AXS Inc.)'
_exptl_crystal_colour colourless
_exptl_crystal_density_diffrn 1.212
_exptl_crystal_density_method 'not measured'
_exptl_crystal_description block
_exptl_crystal_F_000 624
_exptl_crystal_size_max 200.000
_exptl_crystal_size_mid 200.000
_exptl_crystal_size_min 200.000
_refine_diff_density_max 0.332
_refine_diff_density_min -0.218
_refine_ls_extinction_method none
_refine_ls_goodness_of_fit_ref 1.003
_refine_ls_hydrogen_treatment refall
_refine_ls_matrix_type full
_refine_ls_number_parameters 279
_refine_ls_number_reflns 3529
_refine_ls_number_restraints 0
_refine_ls_restrained_S_all 1.003
_refine_ls_R_factor_all 0.0656
_refine_ls_R_factor_gt 0.0485
_refine_ls_shift/su_max 0.000
_refine_ls_shift/su_mean 0.000
_refine_ls_structure_factor_coef Fsqd
_refine_ls_weighting_details 'w=1/[\s^2^(Fo^2^)+(0.0647P)^2^+0.5880P] where P=(Fo^2^+2Fc^2^)/3'
_refine_ls_weighting_scheme calc
_refine_ls_wR_factor_gt 0.1200
_refine_ls_wR_factor_ref 0.1331
_reflns_number_gt 2674
_reflns_number_total 3529
_reflns_threshold_expression 'I > 2\s(I)'
_cod_data_source_file c8cc05645e2.cif
_cod_data_source_block I_CCDC1
_cod_depositor_comments 'Adding full bibliography for 7122059--7122060.cif.'
_cod_database_code 7122060

loop_
_space_group_symop_operation_xyz
'x, y, z'
'-x, y+1/2, -z+1/2'
'-x, -y, -z'
'x, -y-1/2, z-1/2'

loop_
_atom_site_type_symbol
_atom_site_label
_atom_site_fract_x
_atom_site_fract_y
_atom_site_fract_z
_atom_site_U_iso_or_equiv
_atom_site_adp_type
_atom_site_calc_flag
_atom_site_occupancy
B B1 0.41786(13) 0.76812(14) 0.46402(17) 0.0305(4) Uani d 1
B B2 0.30224(14) 0.70521(14) 0.39167(17) 0.0309(4) Uani d 1
C C1 0.60837(11) 0.87290(12) 0.59248(14) 0.0282(3) Uani d 1
C C2 0.60900(12) 0.79213(12) 0.49221(15) 0.0293(3) Uani d 1
C C3 0.51416(12) 0.90221(12) 0.62904(15) 0.0292(3) Uani d 1
C C4 0.70439(12) 0.92532(13) 0.65678(15) 0.0338(4) Uani d 1
C C5 0.12839(12) 0.66204(14) 0.35157(15) 0.0339(4) Uani d 1
C C6 0.18265(12) 0.58606(13) 0.26662(16) 0.0340(4) Uani d 1
C C7 0.51508(14) 0.98306(13) 0.72483(16) 0.0364(4) Uani d 1
C C8 0.70114(13) 0.76583(14) 0.45731(18) 0.0374(4) Uani d 1
C C9 0.70161(15) 1.00714(14) 0.75478(17) 0.0417(4) Uani d 1
C C10 0.79678(13) 0.89446(16) 0.61985(19) 0.0420(4) Uani d 1
C C11 0.79522(14) 0.81668(16) 0.52293(19) 0.0442(4) Uani d 1
C C12 0.61010(16) 1.03451(14) 0.78649(17) 0.0432(4) Uani d 1
C C13 0.12731(17) 0.58338(18) 0.12662(18) 0.0459(5) Uani d 1
C C14 0.05942(17) 0.5960(2) 0.4225(2) 0.0523(5) Uani d 1
C C15 0.06960(15) 0.76517(17) 0.2818(2) 0.0458(5) Uani d 1
C C16 0.20740(18) 0.46389(16) 0.3175(2) 0.0539(5) Uani d 1
N N1 0.51369(10) 0.74274(11) 0.43137(14) 0.0322(3) Uani d 1
N N2 0.42224(10) 0.84767(11) 0.56582(13) 0.0312(3) Uani d 1
O O1 0.28358(8) 0.64428(9) 0.27932(11) 0.0356(3) Uani d 1
O O2 0.21726(8) 0.70879(10) 0.44493(11) 0.0360(3) Uani d 1
H H8 0.7012(15) 0.7098(17) 0.3865(19) 0.043(5) Uiso d 1
H H11 0.8630(16) 0.7993(17) 0.496(2) 0.049(5) Uiso d 1
H H10 0.8635(16) 0.9271(18) 0.666(2) 0.055(6) Uiso d 1
H H9 0.7697(16) 1.0405(17) 0.7979(19) 0.049(5) Uiso d 1
H H12 0.6087(15) 1.0906(18) 0.855(2) 0.053(6) Uiso d 1
H H7 0.4471(14) 1.0015(16) 0.7497(18) 0.041(5) Uiso d 1
H H1N 0.5176(16) 0.6965(19) 0.367(2) 0.053(6) Uiso d 1
H H2N 0.3652(14) 0.8607(15) 0.5958(17) 0.033(5) Uiso d 1
H H14A 0.0018(17) 0.5554(19) 0.360(2) 0.059(6) Uiso d 1
H H14B 0.103(2) 0.536(2) 0.484(3) 0.080(8) Uiso d 1
H H14C 0.0261(19) 0.645(2) 0.476(2) 0.074(7) Uiso d 1
H H15A 0.1158(17) 0.8021(19) 0.232(2) 0.055(6) Uiso d 1
H H15B 0.0048(17) 0.7427(19) 0.222(2) 0.054(6) Uiso d 1
H H15C 0.0455(18) 0.820(2) 0.349(2) 0.069(7) Uiso d 1
H H13A 0.0548(16) 0.5507(18) 0.1176(19) 0.053(6) Uiso d 1
H H13B 0.1694(16) 0.5379(19) 0.083(2) 0.054(6) Uiso d 1
H H13C 0.1230(17) 0.665(2) 0.083(2) 0.063(6) Uiso d 1
H H16A 0.1407(17) 0.420(2) 0.308(2) 0.058(6) Uiso d 1
H H16B 0.2426(17) 0.4651(19) 0.411(2) 0.060(6) Uiso d 1
H H16C 0.2563(19) 0.426(2) 0.270(2) 0.069(7) Uiso d 1

loop_
_atom_site_aniso_label
_atom_site_aniso_U_11
_atom_site_aniso_U_22
_atom_site_aniso_U_33
_atom_site_aniso_U_12
_atom_site_aniso_U_13
_atom_site_aniso_U_23
B1 0.0322(9) 0.0249(8) 0.0318(9) -0.0051(7) 0.0016(7) 0.0037(7)
B2 0.0341(9) 0.0246(8) 0.0312(9) -0.0049(7) 0.0011(7) 0.0036(7)
C1 0.0332(8) 0.0221(7) 0.0266(8) -0.0039(6) 0.0007(6) 0.0065(5)
C2 0.0319(8) 0.0231(7) 0.0310(8) -0.0015(6) 0.0030(6) 0.0048(6)
C3 0.0357(8) 0.0222(7) 0.0274(8) -0.0042(6) 0.0026(6) 0.0041(5)
C4 0.0356(8) 0.0290(7) 0.0316(9) -0.0073(6) -0.0037(6) 0.0099(6)
C5 0.0320(8) 0.0395(8) 0.0276(8) -0.0104(6) 0.0012(6) -0.0020(6)
C6 0.0368(8) 0.0287(7) 0.0343(9) -0.0112(6) 0.0036(7) -0.0014(6)
C7 0.0474(10) 0.0272(7) 0.0338(9) -0.0025(7) 0.0072(7) 0.0000(6)
C8 0.0380(9) 0.0323(8) 0.0420(10) 0.0022(7) 0.0090(7) 0.0049(7)
C9 0.0461(10) 0.0336(8) 0.0374(10) -0.0152(7) -0.0075(8) 0.0037(7)
C10 0.0302(8) 0.0422(9) 0.0480(11) -0.0085(7) -0.0030(7) 0.0123(8)
C11 0.0313(9) 0.0459(10) 0.0550(12) 0.0019(7) 0.0090(8) 0.0125(8)
C12 0.0637(12) 0.0279(8) 0.0334(9) -0.0102(8) 0.0013(8) -0.0029(7)
C13 0.0514(11) 0.0506(11) 0.0335(10) -0.0130(9) 0.0052(8) -0.0095(8)
C14 0.0442(11) 0.0744(14) 0.0385(11) -0.0239(10) 0.0100(9) 0.0010(10)
C15 0.0378(10) 0.0422(10) 0.0521(12) -0.0003(8) -0.0013(9) -0.0028(8)
C16 0.0599(13) 0.0277(9) 0.0672(15) -0.0083(9) -0.0005(11) 0.0012(9)
N1 0.0354(7) 0.0263(6) 0.0326(7) -0.0042(5) 0.0029(6) -0.0036(5)
N2 0.0287(7) 0.0286(6) 0.0352(8) -0.0035(5) 0.0048(6) -0.0006(5)
O1 0.0345(6) 0.0341(6) 0.0382(7) -0.0082(5) 0.0080(5) -0.0054(5)
O2 0.0335(6) 0.0414(6) 0.0308(6) -0.0096(5) 0.0023(5) -0.0067(5)

loop_
_atom_type_symbol
_atom_type_description
_atom_type_scat_dispersion_real
_atom_type_scat_dispersion_imag
_atom_type_scat_source
C C 0.0033 0.0016 'International Tables Vol C Tables 4.2.6.8 and 6.1.1.4'
H H 0.0000 0.0000 'International Tables Vol C Tables 4.2.6.8 and 6.1.1.4'
B B 0.0013 0.0007 'International Tables Vol C Tables 4.2.6.8 and 6.1.1.4'
N N 0.0061 0.0033 'International Tables Vol C Tables 4.2.6.8 and 6.1.1.4'
O O 0.0106 0.0060 'International Tables Vol C Tables 4.2.6.8 and 6.1.1.4'

loop_
_geom_angle_atom_site_label_1
_geom_angle_atom_site_label_2
_geom_angle_atom_site_label_3
_geom_angle
N1 B1 N2 116.17(14)
N1 B1 B2 123.54(15)
N2 B1 B2 120.26(14)
O2 B2 O1 112.46(13)
O2 B2 B1 121.76(15)
O1 B2 B1 125.75(15)
C3 C1 C4 119.73(14)
C3 C1 C2 121.14(13)
C4 C1 C2 119.13(14)
C8 C2 N1 122.23(15)
C8 C2 C1 120.21(14)
N1 C2 C1 117.55(14)
C7 C3 N2 121.75(15)
C7 C3 C1 120.11(14)
N2 C3 C1 118.15(14)
C10 C4 C9 123.02(15)
C10 C4 C1 118.83(16)
C9 C4 C1 118.16(16)
O2 C5 C14 108.60(14)
O2 C5 C15 106.72(13)
C14 C5 C15 110.22(17)
O2 C5 C6 102.06(12)
C14 C5 C6 114.66(15)
C15 C5 C6 113.84(15)
O1 C6 C13 108.94(14)
O1 C6 C16 106.00(14)
C13 C6 C16 110.66(15)
O1 C6 C5 102.27(11)
C13 C6 C5 114.34(15)
C16 C6 C5 113.84(16)
C3 C7 C12 119.44(17)
C3 C7 H7 118.4(11)
C12 C7 H7 122.1(11)
C2 C8 C11 119.97(17)
C2 C8 H8 120.0(11)
C11 C8 H8 120.0(11)
C12 C9 C4 120.75(15)
C12 C9 H9 123.5(12)
C4 C9 H9 115.7(12)
C11 C10 C4 120.88(16)
C11 C10 H10 119.4(13)
C4 C10 H10 119.7(13)
C10 C11 C8 120.96(17)
C10 C11 H11 118.7(12)
C8 C11 H11 120.3(12)
C9 C12 C7 121.79(17)
C9 C12 H12 120.4(12)
C7 C12 H12 117.8(12)
C6 C13 H13A 109.6(12)
C6 C13 H13B 107.2(13)
H13A C13 H13B 112.6(17)
C6 C13 H13C 112.8(12)
H13A C13 H13C 109.8(17)
H13B C13 H13C 104.7(18)
C5 C14 H14A 110.3(13)
C5 C14 H14B 110.3(14)
H14A C14 H14B 109.6(19)
C5 C14 H14C 113.5(15)
H14A C14 H14C 107.0(19)
H14B C14 H14C 106.(2)
C5 C15 H15A 107.3(13)
C5 C15 H15B 112.7(13)
H15A C15 H15B 108.0(18)
C5 C15 H15C 109.4(13)
H15A C15 H15C 114.9(18)
H15B C15 H15C 104.7(17)
C6 C16 H16A 108.8(12)
C6 C16 H16B 111.0(13)
H16A C16 H16B 107.6(18)
C6 C16 H16C 109.6(14)
H16A C16 H16C 112.1(19)
H16B C16 H16C 107.8(18)
C2 N1 B1 123.78(14)
C2 N1 H1N 114.0(14)
B1 N1 H1N 122.1(14)
C3 N2 B1 123.17(14)
C3 N2 H2N 117.0(11)
B1 N2 H2N 119.6(11)
B2 O1 C6 107.27(12)
B2 O2 C5 107.82(12)

loop_
_geom_bond_atom_site_label_1
_geom_bond_atom_site_label_2
_geom_bond_distance
B1 N1 1.420(2)
B1 N2 1.425(2)
B1 B2 1.715(2)
B2 O2 1.372(2)
B2 O1 1.376(2)
C1 C3 1.429(2)
C1 C4 1.437(2)
C1 C2 1.432(2)
C2 C8 1.387(2)
C2 N1 1.405(2)
C3 C7 1.393(2)
C3 N2 1.403(2)
C4 C10 1.413(3)
C4 C9 1.427(3)
C5 O2 1.4683(18)
C5 C14 1.522(2)
C5 C15 1.530(3)
C5 C6 1.557(2)
C6 O1 1.4742(19)
C6 C13 1.522(3)
C6 C16 1.529(2)
C7 C12 1.414(3)
C7 H7 1.016(19)
C8 C11 1.414(3)
C8 H8 1.00(2)
C9 C12 1.366(3)
C9 H9 0.99(2)
C10 C11 1.377(3)
C10 H10 0.98(2)
C11 H11 1.02(2)
C12 H12 0.99(2)
C13 H13A 1.01(2)
C13 H13B 0.96(2)
C13 H13C 1.05(2)
C14 H14A 1.01(2)
C14 H14B 1.05(3)
C14 H14C 0.99(3)
C15 H15A 1.00(2)
C15 H15B 0.98(2)
C15 H15C 1.06(2)
C16 H16A 1.00(2)
C16 H16B 1.01(2)
C16 H16C 1.01(3)
N1 H1N 0.89(2)
N2 H2N 0.898(18)
